data_7063767
loop_
_publ_author_name
'Tolstikov, Svyatoslav E.'
'Kolesnikov, Andrey E.'
'Smirnova, Kristina A.'
'Letyagin, Gleb A.'
'Bogomyakov, Artem S.'
'Romanenko, Galina V.'
'Ovcharenko, Victor I.'

_publ_section_title
;
 Heterospin molecular complexes of Cu(hfac)2 with pyridyl-substituted
 nitronyl nitroxides: peculiarities of structure and magnetic properties
;
_journal_issue 18
_journal_name_full 'New Journal of Chemistry'
_journal_page_first 7655
_journal_page_last 7660
_journal_paper_doi 10.1039/D5NJ00967G
_journal_volume 49
_journal_year 2025
_chemical_formula_sum 'C108 H104 Cu4 F48 N12 O24'
_chemical_formula_weight 3120.19
_space_group_crystal_system triclinic
_space_group_IT_number 2
_space_group_name_Hall '-P 1'
_space_group_name_H-M_alt 'P -1'
_atom_sites_solution_hydrogens geom
_audit_creation_method SHELXL-2019/3
_audit_update_record
;
2023-12-29 deposited with the CCDC.	2025-04-09 downloaded from the CCDC.
;
_cell_angle_alpha 69.652(2)
_cell_angle_beta 71.759(2)
_cell_angle_gamma 66.608(2)
_cell_formula_units_Z 1
_cell_length_a 12.8787(4)
_cell_length_b 15.4515(5)
_cell_length_c 19.9472(7)
_cell_measurement_reflns_used 6328
_cell_measurement_temperature 296(2)
_cell_measurement_theta_max 21.63
_cell_measurement_theta_min 2.22
_cell_volume 3344.5(2)
_computing_cell_refinement 'Bruker SAINT'
_computing_data_collection 'Bruker APEX2'
_computing_data_reduction 'Bruker SAINT'
_computing_molecular_graphics 'Bruker SHELXTL'
_computing_publication_material 'Bruker SHELXTL'
_computing_structure_refinement 'SHELXL-2019/2 (Sheldrick, 2019)'
_computing_structure_solution 'SHELXS-97 (Sheldrick, 2008)'
_diffrn_ambient_temperature 296(2)
_diffrn_measured_fraction_theta_full 0.998
_diffrn_measured_fraction_theta_max 0.973
_diffrn_measurement_device_type 'Bruker APEX-II CCD'
_diffrn_measurement_method '\f and \w scans'
_diffrn_radiation_type MoK\a
_diffrn_radiation_wavelength 0.71073
_diffrn_reflns_av_R_equivalents 0.0752
_diffrn_reflns_av_unetI/netI 0.1217
_diffrn_reflns_Laue_measured_fraction_full 0.998
_diffrn_reflns_Laue_measured_fraction_max 0.973
_diffrn_reflns_limit_h_max 16
_diffrn_reflns_limit_h_min -17
_diffrn_reflns_limit_k_max 20
_diffrn_reflns_limit_k_min -20
_diffrn_reflns_limit_l_max 24
_diffrn_reflns_limit_l_min -26
_diffrn_reflns_number 53859
_diffrn_reflns_point_group_measured_fraction_full 0.998
_diffrn_reflns_point_group_measured_fraction_max 0.973
_diffrn_reflns_theta_full 25.242
_diffrn_reflns_theta_max 28.398
_diffrn_reflns_theta_min 1.112
_exptl_absorpt_coefficient_mu 0.763
_exptl_absorpt_correction_type none
_exptl_crystal_colour dark
_exptl_crystal_density_diffrn 1.549
_exptl_crystal_description block
_exptl_crystal_F_000 1576
_exptl_crystal_size_max 0.25
_exptl_crystal_size_mid 0.18
_exptl_crystal_size_min 0.11
_refine_diff_density_max 0.439
_refine_diff_density_min -0.391
_refine_diff_density_rms 0.054
_refine_ls_extinction_method none
_refine_ls_goodness_of_fit_ref 0.955
_refine_ls_hydrogen_treatment constr
_refine_ls_matrix_type full
_refine_ls_number_parameters 1055
_refine_ls_number_reflns 16345
_refine_ls_number_restraints 0
_refine_ls_restrained_S_all 0.955
_refine_ls_R_factor_all 0.1822
_refine_ls_R_factor_gt 0.0537
_refine_ls_shift/su_max 0.001
_refine_ls_shift/su_mean 0.000
_refine_ls_structure_factor_coef Fsqd
_refine_ls_weighting_details 'w=1/[\s^2^(Fo^2^)+(0.0630P)^2^] where P=(Fo^2^+2Fc^2^)/3'
_refine_ls_weighting_scheme calc
_refine_ls_wR_factor_gt 0.1113
_refine_ls_wR_factor_ref 0.1505
_reflns_Friedel_coverage 0.000
_reflns_number_gt 6540
_reflns_number_total 16345
_reflns_threshold_expression 'I > 2\s(I)'
_cod_data_source_file d5nj00967g2.cif
_cod_data_source_block 976
_cod_depositor_comments 'Adding full bibliography for 7063753--7063771.cif.'
_cod_database_code 7063767
_shelx_shelxl_version_number 2019/3
_shelx_space_group_comment
; 
The symmetry employed for this shelxl refinement is uniquely defined 
by the following loop, which should always be used as a source of 
symmetry information in preference to the above space-group names. 
They are only intended as comments. 
;

loop_
_space_group_symop_operation_xyz
'x, y, z'
'-x, -y, -z'

loop_
_atom_site_label
_atom_site_type_symbol
_atom_site_fract_x
_atom_site_fract_y
_atom_site_fract_z
_atom_site_U_iso_or_equiv
_atom_site_adp_type
_atom_site_occupancy
_atom_site_site_symmetry_order
_atom_site_calc_flag
_atom_site_refinement_flags_posn
_atom_site_refinement_flags_adp
_atom_site_refinement_flags_occupancy
_atom_site_disorder_assembly
_atom_site_disorder_group
Cu1 Cu -0.00677(4) 0.46127(3) 0.33714(3) 0.05026(15) Uani 1 1 d . . . . .
O1 O 0.0961(2) 0.51806(19) 0.34889(14) 0.0576(7) Uani 1 1 d . . . . .
C1 C 0.2082(5) 0.6165(4) 0.3264(4) 0.0721(13) Uani 1 1 d . . . . .
F1 F 0.3073(12) 0.597(2) 0.2854(14) 0.149(7) Uani 0.5 1 d . . P A 1
F2 F 0.222(3) 0.575(2) 0.3910(11) 0.176(11) Uani 0.5 1 d . . P A 1
F3 F 0.1758(15) 0.7087(10) 0.3203(16) 0.130(7) Uani 0.5 1 d . . P A 1
F1A F 0.3047(12) 0.5440(10) 0.3315(14) 0.108(5) Uani 0.5 1 d . . P A 2
F2A F 0.1706(14) 0.629(2) 0.3897(11) 0.136(9) Uani 0.5 1 d . . P A 2
F3A F 0.239(3) 0.6900(19) 0.2815(13) 0.170(10) Uani 0.5 1 d . . P A 2
C2 C 0.1236(3) 0.5895(3) 0.3049(2) 0.0519(10) Uani 1 1 d . . . . .
C3 C 0.0846(4) 0.6459(3) 0.2417(2) 0.0674(12) Uani 1 1 d . . . . .
H3A H 0.115097 0.695346 0.212375 0.081 Uiso 1 1 calc R U . . .
C4 C 0.0017(4) 0.6319(3) 0.2201(2) 0.0612(11) Uani 1 1 d . . . . .
C5 C -0.0382(8) 0.7014(6) 0.1499(4) 0.105(2) Uani 1 1 d . . . . .
F4 F 0.0135(19) 0.7619(15) 0.1110(8) 0.145(8) Uani 0.5 1 d . . P B 1
F5 F -0.0592(18) 0.6655(12) 0.1125(10) 0.114(6) Uani 0.5 1 d . . P B 1
F6 F -0.1587(9) 0.7614(9) 0.1787(5) 0.143(4) Uani 0.5 1 d . . P B 1
F4A F 0.0568(14) 0.6628(14) 0.0923(5) 0.190(6) Uani 0.5 1 d . . P B 2
F5A F -0.1146(17) 0.6886(19) 0.1350(12) 0.156(10) Uani 0.5 1 d . . P B 2
F6A F -0.047(2) 0.7864(11) 0.1439(9) 0.155(7) Uani 0.5 1 d . . P B 2
O2 O -0.0456(2) 0.5680(2) 0.25138(15) 0.0634(7) Uani 1 1 d . . . . .
O3 O -0.1598(2) 0.5385(2) 0.41444(15) 0.0654(8) Uani 1 1 d . . . . .
C6 C -0.3537(5) 0.5979(5) 0.4704(4) 0.1004(18) Uani 1 1 d . . . . .
F7 F -0.4228(3) 0.5510(4) 0.5163(3) 0.189(2) Uani 1 1 d . . . . .
F8 F -0.3172(3) 0.6262(3) 0.5099(2) 0.1329(13) Uani 1 1 d . . . . .
F9 F -0.4128(4) 0.6762(4) 0.4298(3) 0.209(3) Uani 1 1 d . . . . .
C7 C -0.2571(4) 0.5352(3) 0.4226(2) 0.0600(11) Uani 1 1 d . . . . .
C8 C -0.2887(3) 0.4819(3) 0.3931(2) 0.0709(13) Uani 1 1 d . . . . .
H8A H -0.365888 0.485235 0.405855 0.085 Uiso 1 1 calc R U . . .
C9 C -0.2156(3) 0.4252(3) 0.3469(2) 0.0536(10) Uani 1 1 d . . . . .
C10 C -0.2673(4) 0.3777(5) 0.3158(3) 0.0834(16) Uani 1 1 d . . . . .
F10 F -0.2628(3) 0.4168(3) 0.24577(19) 0.1320(13) Uani 1 1 d . . . . .
F11 F -0.3725(3) 0.3789(3) 0.3481(2) 0.1497(16) Uani 1 1 d . . . . .
F12 F -0.2058(3) 0.2843(3) 0.3208(2) 0.1303(13) Uani 1 1 d . . . . .
O4 O -0.1083(2) 0.40475(19) 0.32406(13) 0.0546(7) Uani 1 1 d . . . . .
O1S O 0.0890(2) -0.0142(2) 0.55535(15) 0.0641(7) Uani 1 1 d . . . . .
N1S N 0.1548(2) -0.0053(2) 0.49216(17) 0.0488(8) Uani 1 1 d . . . . .
C3S C 0.2316(3) -0.0930(3) 0.4632(2) 0.0578(11) Uani 1 1 d . . . . .
C4S C 0.3331(4) -0.1385(3) 0.5025(3) 0.0829(14) Uani 1 1 d . . . . .
H4SA H 0.386111 -0.195308 0.486500 0.124 Uiso 1 1 calc R U . . .
H4SB H 0.371928 -0.091941 0.491314 0.124 Uiso 1 1 calc R U . . .
H4SC H 0.304732 -0.156644 0.554216 0.124 Uiso 1 1 calc R U . . .
C5S C 0.1671(4) -0.1645(3) 0.4809(3) 0.0766(13) Uani 1 1 d . . . . .
H5SA H 0.217087 -0.219849 0.462111 0.115 Uiso 1 1 calc R U . . .
H5SB H 0.143122 -0.185618 0.532887 0.115 Uiso 1 1 calc R U . . .
H5SC H 0.100476 -0.133128 0.458923 0.115 Uiso 1 1 calc R U . . .
C6S C 0.2629(3) -0.0429(3) 0.3812(2) 0.0598(11) Uani 1 1 d . . . . .
C7S C 0.3877(4) -0.0859(4) 0.3445(3) 0.0977(17) Uani 1 1 d . . . . .
H7SA H 0.400793 -0.150682 0.342514 0.146 Uiso 1 1 calc R U . . .
H7SB H 0.402613 -0.045902 0.295781 0.146 Uiso 1 1 calc R U . . .
H7SC H 0.438513 -0.088191 0.371932 0.146 Uiso 1 1 calc R U . . .
C8S C 0.1798(4) -0.0310(3) 0.3357(2) 0.0806(14) Uani 1 1 d . . . . .
H8SA H 0.188730 -0.093729 0.331590 0.121 Uiso 1 1 calc R U . . .
H8SB H 0.101832 -0.001983 0.359013 0.121 Uiso 1 1 calc R U . . .
H8SC H 0.196831 0.010322 0.287855 0.121 Uiso 1 1 calc R U . . .
N9S N 0.2423(3) 0.0589(2) 0.38425(17) 0.0518(8) Uani 1 1 d . . . . .
O10S O 0.2776(2) 0.1208(2) 0.32892(15) 0.0714(8) Uani 1 1 d . . . . .
C11S C 0.1759(3) 0.0760(3) 0.44865(19) 0.0436(9) Uani 1 1 d . . . . .
C12S C 0.1332(3) 0.1724(3) 0.46415(19) 0.0416(9) Uani 1 1 d . . . . .
C13S C 0.0856(3) 0.2532(3) 0.41077(19) 0.0428(9) Uani 1 1 d . . . . .
H13A H 0.079263 0.242859 0.369161 0.051 Uiso 1 1 calc R U . . .
N14S N 0.0484(2) 0.3451(2) 0.41671(16) 0.0431(7) Uani 1 1 d . . . . .
C16S C 0.1021(3) 0.2806(3) 0.5329(2) 0.0558(10) Uani 1 1 d . . . . .
H16A H 0.104858 0.293066 0.574632 0.067 Uiso 1 1 calc R U . . .
C15S C 0.0571(3) 0.3565(3) 0.4786(2) 0.0563(10) Uani 1 1 d . . . . .
H15A H 0.031109 0.419336 0.484492 0.068 Uiso 1 1 calc R U . . .
C17S C 0.1440(3) 0.1852(3) 0.52731(19) 0.0472(9) Uani 1 1 d . . . . .
C18S C 0.2000(3) 0.1050(3) 0.5863(2) 0.0571(10) Uani 1 1 d . . . . .
H18C H 0.229346 0.043492 0.572163 0.069 Uiso 1 1 calc R U . . .
C19S C 0.3025(4) 0.1222(4) 0.6002(2) 0.0715(13) Uani 1 1 d . . . . .
H19C H 0.375218 0.073624 0.586337 0.086 Uiso 1 1 calc R U . . .
H19D H 0.307220 0.186461 0.572213 0.086 Uiso 1 1 calc R U . . .
C22S C 0.1185(4) 0.0931(4) 0.6613(2) 0.0738(13) Uani 1 1 d . . . . .
H22C H 0.055819 0.153674 0.664389 0.089 Uiso 1 1 calc R U . . .
H22D H 0.086012 0.042474 0.669645 0.089 Uiso 1 1 calc R U . . .
C20S C 0.2768(5) 0.1138(5) 0.6798(3) 0.128(3) Uani 1 1 d . . . . .
H20C H 0.346349 0.075730 0.699397 0.153 Uiso 1 1 calc R U . . .
H20D H 0.248980 0.178012 0.688430 0.153 Uiso 1 1 calc R U . . .
C21S C 0.1892(5) 0.0661(6) 0.7153(3) 0.127(3) Uani 1 1 d . . . . .
H21C H 0.141894 0.088273 0.758527 0.153 Uiso 1 1 calc R U . . .
H21D H 0.224867 -0.004105 0.729709 0.153 Uiso 1 1 calc R U . . .
Cu2 Cu 0.42619(4) 0.69105(4) 0.03854(3) 0.05494(16) Uani 1 1 d . . . . .
O5 O 0.2579(2) 0.7882(2) 0.09772(16) 0.0734(8) Uani 1 1 d . . . . .
C11 C 0.1553(5) 0.9323(5) 0.1360(4) 0.0926(17) Uani 1 1 d . . . . .
F13 F 0.1712(15) 1.0110(13) 0.1278(18) 0.179(12) Uani 0.5 1 d . . P C 1
F14 F 0.0926(19) 0.9536(12) 0.0947(12) 0.150(8) Uani 0.5 1 d . . P C 1
F15 F 0.0980(11) 0.9074(12) 0.2052(6) 0.132(4) Uani 0.5 1 d . . P C 1
F13A F 0.137(3) 0.995(2) 0.0662(11) 0.250(15) Uani 0.5 1 d . . P C 2
F14A F 0.0624(10) 0.9137(13) 0.152(2) 0.174(8) Uani 0.5 1 d . . P C 2
F15A F 0.150(2) 0.9867(17) 0.1710(15) 0.171(11) Uani 0.5 1 d . . P C 2
C12 C 0.2642(4) 0.8466(3) 0.1250(2) 0.0690(12) Uani 1 1 d . . . . .
C13 C 0.3598(4) 0.8407(3) 0.1479(2) 0.0711(13) Uani 1 1 d . . . . .
H13B H 0.351364 0.887331 0.170431 0.085 Uiso 1 1 calc R U . . .
C14 C 0.4645(4) 0.7703(3) 0.1386(2) 0.0641(12) Uani 1 1 d . . . . .
C15 C 0.5575(7) 0.7611(5) 0.1759(4) 0.0917(17) Uani 1 1 d . . . . .
F16 F 0.5160(17) 0.8237(15) 0.2116(11) 0.182(9) Uani 0.5 1 d . . P D 1
F17 F 0.6449(15) 0.7896(10) 0.1186(10) 0.103(4) Uani 0.5 1 d . . P D 1
F18 F 0.6108(12) 0.6762(9) 0.2047(7) 0.111(4) Uani 0.5 1 d . . P D 1
F16A F 0.5442(14) 0.8289(8) 0.2061(8) 0.088(3) Uani 0.5 1 d . . P D 2
F17A F 0.6537(16) 0.7359(18) 0.1455(12) 0.220(13) Uani 0.5 1 d . . P D 2
F18A F 0.5371(14) 0.6883(13) 0.2453(7) 0.196(7) Uani 0.5 1 d . . P D 2
O6 O 0.5000(2) 0.7071(2) 0.10319(14) 0.0617(7) Uani 1 1 d . . . . .
O7 O 0.4359(3) 0.8161(2) -0.02904(15) 0.0668(8) Uani 1 1 d . . . . .
C16 C 0.3757(8) 0.9735(5) -0.1026(5) 0.0985(19) Uani 1 1 d . . . . .
F19 F 0.4765(12) 0.9737(11) -0.1414(19) 0.203(14) Uani 0.5 1 d . . P E 1
F20 F 0.347(3) 1.0135(18) -0.0470(12) 0.192(11) Uani 0.5 1 d . . P E 1
F21 F 0.301(2) 1.0358(14) -0.1393(11) 0.116(6) Uani 0.5 1 d . . P E 1
F19A F 0.271(2) 1.0352(15) -0.109(2) 0.214(14) Uani 0.5 1 d . . P E 2
F20A F 0.420(2) 0.9986(14) -0.0686(12) 0.127(7) Uani 0.5 1 d . . P E 2
F21A F 0.431(3) 0.9780(18) -0.1668(7) 0.190(13) Uani 0.5 1 d . . P E 2
C17 C 0.3645(4) 0.8705(3) -0.0681(2) 0.0659(12) Uani 1 1 d . . . . .
C18 C 0.2820(4) 0.8498(3) -0.0846(2) 0.0720(13) Uani 1 1 d . . . . .
H18A H 0.229525 0.899257 -0.111711 0.086 Uiso 1 1 calc R U . . .
C19 C 0.2769(4) 0.7559(4) -0.0610(2) 0.0610(11) Uani 1 1 d . . . . .
C20 C 0.1914(6) 0.7352(6) -0.0875(4) 0.0876(16) Uani 1 1 d . . . . .
F22 F 0.2376(18) 0.709(2) -0.1446(12) 0.172(10) Uani 0.5 1 d . . P F 1
F23 F 0.1550(19) 0.6631(19) -0.0403(9) 0.129(6) Uani 0.5 1 d . . P F 1
F24 F 0.0958(17) 0.8076(13) -0.090(2) 0.173(11) Uani 0.5 1 d . . P F 1
F22A F 0.2174(19) 0.6456(14) -0.084(2) 0.180(9) Uani 0.5 1 d . . P F 2
F23A F 0.0911(16) 0.761(2) -0.0551(12) 0.151(9) Uani 0.5 1 d . . P F 2
F24A F 0.187(2) 0.783(2) -0.1549(10) 0.176(9) Uani 0.5 1 d . . P F 2
O8 O 0.3380(2) 0.6822(2) -0.02191(15) 0.0634(7) Uani 1 1 d . . . . .
O1R O 0.1502(2) 0.3727(2) 0.24998(13) 0.0564(7) Uani 1 1 d . . . . .
N2R N 0.1859(2) 0.3623(2) 0.18469(16) 0.0458(7) Uani 1 1 d . . . . .
C3R C 0.1220(3) 0.3334(3) 0.1493(2) 0.0564(11) Uani 1 1 d . . . . .
C4R C 0.0782(4) 0.2539(4) 0.2021(3) 0.0955(17) Uani 1 1 d . . . . .
H4RA H 0.037380 0.235856 0.179123 0.143 Uiso 1 1 calc R U . . .
H4RB H 0.142037 0.198389 0.217542 0.143 Uiso 1 1 calc R U . . .
H4RC H 0.026862 0.276265 0.243823 0.143 Uiso 1 1 calc R U . . .
C5R C 0.0169(4) 0.4248(4) 0.1317(3) 0.0954(17) Uani 1 1 d . . . . .
H5RA H 0.043211 0.477078 0.097630 0.143 Uiso 1 1 calc R U . . .
H5RB H -0.029936 0.410138 0.110704 0.143 Uiso 1 1 calc R U . . .
H5RC H -0.028054 0.443875 0.175779 0.143 Uiso 1 1 calc R U . . .
C6R C 0.2113(3) 0.3136(3) 0.0797(2) 0.0649(12) Uani 1 1 d . . . . .
C7R C 0.1699(5) 0.3466(6) 0.0113(3) 0.151(3) Uani 1 1 d . . . . .
H7RA H 0.118605 0.312848 0.015784 0.226 Uiso 1 1 calc R U . . .
H7RB H 0.129610 0.415535 0.001494 0.226 Uiso 1 1 calc R U . . .
H7RC H 0.234624 0.333032 -0.028114 0.226 Uiso 1 1 calc R U . . .
C8R C 0.2848(5) 0.2033(4) 0.0948(4) 0.144(3) Uani 1 1 d . . . . .
H8RA H 0.310676 0.183537 0.139705 0.215 Uiso 1 1 calc R U . . .
H8RB H 0.238450 0.165428 0.098639 0.215 Uiso 1 1 calc R U . . .
H8RC H 0.350428 0.192973 0.055459 0.215 Uiso 1 1 calc R U . . .
N9R N 0.2919(3) 0.3645(2) 0.07518(16) 0.0478(8) Uani 1 1 d . . . . .
O10R O 0.3679(2) 0.3827(2) 0.01749(13) 0.0609(7) Uani 1 1 d . . . . .
C11R C 0.2787(3) 0.3834(3) 0.13869(19) 0.0424(9) Uani 1 1 d . . . . .
C12R C 0.3535(3) 0.4255(3) 0.15015(18) 0.0399(8) Uani 1 1 d . . . . .
C13R C 0.3615(3) 0.5131(3) 0.10102(18) 0.0428(9) Uani 1 1 d . . . . .
H13C H 0.316236 0.542103 0.065792 0.051 Uiso 1 1 calc R U . . .
N14R N 0.4308(3) 0.5580(2) 0.10168(16) 0.0481(8) Uani 1 1 d . . . . .
C15R C 0.4989(4) 0.5103(3) 0.1509(2) 0.0644(12) Uani 1 1 d . . . . .
H15B H 0.552327 0.537052 0.150564 0.077 Uiso 1 1 calc R U . . .
C16R C 0.4944(3) 0.4254(3) 0.2011(2) 0.0630(12) Uani 1 1 d . . . . .
H16B H 0.542289 0.397465 0.234809 0.076 Uiso 1 1 calc R U . . .
C17R C 0.4199(3) 0.3790(3) 0.20345(19) 0.0466(9) Uani 1 1 d . . . . .
C18R C 0.4149(3) 0.2859(3) 0.26035(19) 0.0511(10) Uani 1 1 d . . . . .
H18B H 0.361043 0.262541 0.251532 0.061 Uiso 1 1 calc R U . . .
C19R C 0.5316(4) 0.2037(3) 0.2632(2) 0.0742(13) Uani 1 1 d . . . . .
H19A H 0.545124 0.163665 0.231156 0.089 Uiso 1 1 calc R U . G 1
H19B H 0.594316 0.230414 0.248466 0.089 Uiso 1 1 calc R U . G 1
C20R C 0.5227(18) 0.1446(12) 0.3417(9) 0.082(5) Uani 0.58(4) 1 d . . P H 1
H20A H 0.498547 0.089653 0.348330 0.098 Uiso 0.58(4) 1 calc R U P H 1
H20B H 0.597015 0.119863 0.355630 0.098 Uiso 0.58(4) 1 calc R U P H 1
C20X C 0.554(2) 0.180(2) 0.3345(13) 0.073(6) Uani 0.42(4) 1 d . . P H 2
H20X H 0.601481 0.216192 0.333800 0.087 Uiso 0.42(4) 1 calc R U P H 2
H20Y H 0.594316 0.111156 0.350331 0.087 Uiso 0.42(4) 1 calc R U P H 2
C21R C 0.4383(4) 0.2086(4) 0.3858(3) 0.0884(16) Uani 1 1 d . . . . .
H21A H 0.476941 0.223931 0.412699 0.106 Uiso 1 1 calc R U . H 1
H21B H 0.385022 0.176053 0.420784 0.106 Uiso 1 1 calc R U . H 1
C22R C 0.3736(3) 0.2997(3) 0.3389(2) 0.0647(11) Uani 1 1 d . . . . .
H22A H 0.389828 0.355077 0.340559 0.078 Uiso 1 1 calc R U . . .
H22B H 0.291156 0.310903 0.355201 0.078 Uiso 1 1 calc R U . . .

loop_
_atom_site_aniso_label
_atom_site_aniso_U_11
_atom_site_aniso_U_22
_atom_site_aniso_U_33
_atom_site_aniso_U_23
_atom_site_aniso_U_13
_atom_site_aniso_U_12
Cu1 0.0449(3) 0.0539(3) 0.0571(3) -0.0126(2) -0.0117(2) -0.0215(2)
O1 0.0578(17) 0.0573(17) 0.0634(18) -0.0064(15) -0.0201(13) -0.0262(14)
C1 0.064(4) 0.071(4) 0.092(5) -0.014(4) -0.022(3) -0.034(3)
F1 0.064(7) 0.23(2) 0.198(17) -0.126(15) 0.031(10) -0.082(12)
F2 0.23(2) 0.24(2) 0.133(15) 0.072(14) -0.118(17) -0.182(18)
F3 0.119(9) 0.080(7) 0.24(2) -0.063(12) -0.073(10) -0.038(6)
F1A 0.065(7) 0.095(7) 0.189(16) -0.055(8) -0.047(9) -0.019(5)
F2A 0.096(8) 0.25(2) 0.140(15) -0.142(19) 0.023(9) -0.090(10)
F3A 0.21(2) 0.181(18) 0.174(15) 0.079(13) -0.110(14) -0.166(17)
C2 0.045(2) 0.049(2) 0.064(3) -0.014(2) -0.011(2) -0.019(2)
C3 0.075(3) 0.062(3) 0.072(3) -0.002(2) -0.021(2) -0.038(2)
C4 0.067(3) 0.053(3) 0.064(3) -0.010(2) -0.024(2) -0.016(2)
C5 0.140(7) 0.091(5) 0.110(6) 0.015(5) -0.071(6) -0.062(5)
F4 0.217(16) 0.177(17) 0.075(8) 0.049(8) -0.061(8) -0.144(15)
F5 0.179(19) 0.099(6) 0.082(9) -0.014(5) -0.071(12) -0.039(11)
F6 0.144(9) 0.104(6) 0.152(8) -0.021(7) -0.088(7) 0.024(7)
F4A 0.167(11) 0.268(18) 0.064(5) -0.014(7) -0.005(6) -0.038(11)
F5A 0.121(12) 0.21(2) 0.119(15) 0.036(12) -0.070(10) -0.064(13)
F6A 0.26(2) 0.072(6) 0.120(12) 0.026(8) -0.096(12) -0.041(10)
O2 0.0647(18) 0.0646(19) 0.0696(19) -0.0085(15) -0.0287(15) -0.0256(16)
O3 0.0496(17) 0.070(2) 0.086(2) -0.0399(17) -0.0041(14) -0.0189(15)
C6 0.057(3) 0.125(5) 0.135(5) -0.078(5) 0.000(4) -0.023(4)
F7 0.120(3) 0.256(5) 0.241(5) -0.184(5) 0.108(3) -0.119(4)
F8 0.113(3) 0.163(3) 0.149(3) -0.114(3) 0.025(2) -0.047(2)
F9 0.171(4) 0.172(4) 0.211(5) -0.112(4) -0.077(4) 0.101(4)
C7 0.047(3) 0.065(3) 0.068(3) -0.026(2) -0.007(2) -0.015(2)
C8 0.041(2) 0.100(4) 0.085(3) -0.043(3) 0.003(2) -0.031(3)
C9 0.045(2) 0.066(3) 0.058(3) -0.020(2) -0.007(2) -0.023(2)
C10 0.063(3) 0.127(5) 0.090(4) -0.056(4) -0.001(3) -0.048(3)
F10 0.149(3) 0.214(4) 0.091(2) -0.038(3) -0.040(2) -0.104(3)
F11 0.087(2) 0.272(5) 0.173(3) -0.139(3) 0.030(2) -0.113(3)
F12 0.132(3) 0.129(3) 0.182(4) -0.080(3) -0.017(2) -0.072(3)
O4 0.0420(16) 0.0690(18) 0.0617(17) -0.0302(14) -0.0027(13) -0.0214(14)
O1S 0.0602(17) 0.0654(19) 0.0563(18) -0.0131(15) 0.0023(14) -0.0230(15)
N1S 0.0403(18) 0.050(2) 0.054(2) -0.0193(17) -0.0031(16) -0.0117(16)
C3S 0.049(2) 0.047(2) 0.077(3) -0.024(2) -0.009(2) -0.010(2)
C4S 0.064(3) 0.072(3) 0.110(4) -0.034(3) -0.032(3) 0.000(3)
C5S 0.078(3) 0.060(3) 0.097(4) -0.023(3) -0.012(3) -0.030(3)
C6S 0.052(3) 0.064(3) 0.072(3) -0.034(2) 0.000(2) -0.022(2)
C7S 0.074(3) 0.092(4) 0.116(4) -0.063(3) 0.028(3) -0.020(3)
C8S 0.106(4) 0.082(3) 0.072(3) -0.033(3) -0.008(3) -0.045(3)
N9S 0.051(2) 0.055(2) 0.053(2) -0.0243(18) 0.0066(16) -0.0253(17)
O10S 0.080(2) 0.081(2) 0.0592(19) -0.0277(16) 0.0137(15) -0.0441(18)
C11S 0.040(2) 0.050(2) 0.041(2) -0.0129(19) -0.0041(17) -0.0162(18)
C12S 0.037(2) 0.048(2) 0.040(2) -0.0165(19) 0.0009(16) -0.0166(18)
C13S 0.039(2) 0.054(3) 0.040(2) -0.018(2) -0.0006(16) -0.0197(19)
N14S 0.0390(17) 0.0474(19) 0.0454(19) -0.0165(15) -0.0030(13) -0.0166(15)
C16S 0.069(3) 0.062(3) 0.043(2) -0.024(2) -0.011(2) -0.019(2)
C15S 0.058(3) 0.060(3) 0.059(3) -0.028(2) -0.005(2) -0.021(2)
C17S 0.043(2) 0.056(3) 0.042(2) -0.0143(19) -0.0036(17) -0.0176(19)
C18S 0.063(3) 0.064(3) 0.043(2) -0.012(2) -0.010(2) -0.021(2)
C19S 0.060(3) 0.088(3) 0.065(3) -0.014(3) -0.018(2) -0.024(3)
C22S 0.068(3) 0.098(4) 0.049(3) -0.007(2) -0.008(2) -0.033(3)
C20S 0.112(5) 0.244(8) 0.068(4) -0.058(5) -0.011(3) -0.089(5)
C21S 0.098(4) 0.233(8) 0.045(3) -0.022(4) -0.004(3) -0.068(5)
Cu2 0.0692(3) 0.0544(3) 0.0509(3) -0.0108(2) -0.0117(2) -0.0325(3)
O5 0.070(2) 0.082(2) 0.080(2) -0.0339(18) 0.0009(16) -0.0371(18)
C11 0.078(4) 0.104(5) 0.098(5) -0.041(5) -0.010(4) -0.024(4)
F13 0.113(8) 0.078(7) 0.33(3) -0.086(14) 0.035(15) -0.043(6)
F14 0.171(17) 0.123(14) 0.127(14) -0.049(12) -0.082(15) 0.034(11)
F15 0.083(6) 0.158(11) 0.106(7) -0.049(6) 0.038(5) -0.021(6)
F13A 0.27(2) 0.159(18) 0.139(14) -0.010(11) -0.018(13) 0.075(14)
F14A 0.063(6) 0.168(14) 0.30(2) -0.132(18) 0.016(11) -0.026(7)
F15A 0.158(18) 0.158(19) 0.228(19) -0.152(17) -0.089(16) 0.043(12)
C12 0.075(3) 0.067(3) 0.062(3) -0.021(3) 0.007(2) -0.032(3)
C13 0.079(3) 0.074(3) 0.075(3) -0.043(3) -0.001(3) -0.030(3)
C14 0.077(3) 0.069(3) 0.060(3) -0.022(2) -0.001(2) -0.042(3)
C15 0.099(5) 0.096(5) 0.109(5) -0.059(5) -0.030(5) -0.026(4)
F16 0.126(11) 0.308(19) 0.224(14) -0.215(15) 0.011(8) -0.093(9)
F17 0.081(7) 0.115(6) 0.140(7) -0.050(5) -0.007(5) -0.056(6)
F18 0.145(11) 0.090(6) 0.121(11) 0.007(7) -0.081(8) -0.049(7)
F16A 0.105(8) 0.095(6) 0.111(7) -0.044(5) -0.034(5) -0.055(5)
F17A 0.085(9) 0.40(4) 0.28(3) -0.27(3) -0.031(16) -0.03(2)
F18A 0.286(19) 0.228(14) 0.147(12) 0.046(10) -0.134(11) -0.171(15)
O6 0.0743(19) 0.0621(18) 0.0620(18) -0.0271(15) -0.0101(14) -0.0286(16)
O7 0.077(2) 0.0622(19) 0.0648(19) -0.0027(16) -0.0179(16) -0.0346(17)
C16 0.141(7) 0.062(4) 0.092(6) 0.008(4) -0.048(5) -0.038(5)
F19 0.103(7) 0.093(8) 0.33(4) 0.034(14) 0.009(12) -0.060(6)
F20 0.38(3) 0.090(9) 0.130(12) -0.017(8) -0.054(18) -0.106(18)
F21 0.157(13) 0.083(8) 0.114(10) 0.031(6) -0.074(10) -0.059(9)
F19A 0.23(2) 0.061(8) 0.28(3) 0.032(13) -0.08(2) -0.026(11)
F20A 0.220(18) 0.086(8) 0.124(14) 0.015(9) -0.094(13) -0.090(12)
F21A 0.35(4) 0.198(18) 0.073(6) -0.005(7) 0.019(11) -0.21(2)
C17 0.079(3) 0.062(3) 0.055(3) -0.014(2) -0.009(2) -0.025(3)
C18 0.076(3) 0.072(3) 0.062(3) -0.008(2) -0.020(2) -0.021(3)
C19 0.064(3) 0.077(3) 0.047(3) -0.017(2) -0.009(2) -0.028(3)
C20 0.077(5) 0.108(6) 0.083(5) -0.021(4) -0.017(4) -0.038(4)
F22 0.162(13) 0.34(3) 0.126(13) -0.160(17) 0.051(11) -0.169(17)
F23 0.113(11) 0.159(15) 0.145(9) 0.002(9) -0.047(8) -0.092(11)
F24 0.102(13) 0.122(9) 0.32(3) -0.036(13) -0.121(18) -0.016(9)
F22A 0.129(14) 0.140(12) 0.34(3) -0.103(18) -0.110(16) -0.034(10)
F23A 0.092(11) 0.24(3) 0.158(13) -0.095(16) 0.022(10) -0.086(16)
F24A 0.20(2) 0.30(2) 0.089(9) 0.030(12) -0.084(12) -0.166(17)
O8 0.083(2) 0.0619(19) 0.0558(18) -0.0067(15) -0.0226(16) -0.0342(17)
O1R 0.0470(15) 0.080(2) 0.0425(16) -0.0169(14) -0.0002(12) -0.0267(14)
N2R 0.0416(18) 0.056(2) 0.0399(19) -0.0088(16) -0.0058(15) -0.0210(16)
C3R 0.057(3) 0.076(3) 0.051(3) -0.016(2) -0.010(2) -0.037(2)
C4R 0.113(4) 0.120(4) 0.087(4) -0.028(3) -0.002(3) -0.084(4)
C5R 0.064(3) 0.128(5) 0.103(4) -0.048(4) -0.032(3) -0.012(3)
C6R 0.057(3) 0.093(3) 0.070(3) -0.042(3) -0.004(2) -0.039(3)
C7R 0.134(5) 0.320(10) 0.062(4) -0.060(5) -0.006(3) -0.140(6)
C8R 0.081(4) 0.104(5) 0.272(9) -0.123(5) 0.030(5) -0.042(4)
N9R 0.0502(19) 0.052(2) 0.045(2) -0.0150(16) -0.0061(15) -0.0213(16)
O10R 0.0626(17) 0.0758(19) 0.0459(16) -0.0230(14) 0.0082(13) -0.0323(16)
C11R 0.044(2) 0.045(2) 0.040(2) -0.0114(18) -0.0089(17) -0.0149(18)
C12R 0.037(2) 0.047(2) 0.039(2) -0.0153(18) -0.0035(16) -0.0168(17)
C13R 0.043(2) 0.050(2) 0.037(2) -0.0131(18) -0.0054(16) -0.0179(18)
N14R 0.0526(19) 0.056(2) 0.0456(19) -0.0125(16) -0.0108(15) -0.0278(17)
C15R 0.062(3) 0.075(3) 0.074(3) -0.016(3) -0.022(2) -0.036(2)
C16R 0.067(3) 0.063(3) 0.069(3) 0.004(2) -0.036(2) -0.033(2)
C17R 0.046(2) 0.049(2) 0.044(2) -0.0101(19) -0.0099(18) -0.0169(19)
C18R 0.048(2) 0.057(3) 0.049(2) -0.008(2) -0.0154(18) -0.019(2)
C19R 0.071(3) 0.065(3) 0.068(3) -0.017(3) -0.005(2) -0.010(3)
C20R 0.082(10) 0.048(8) 0.092(8) 0.000(7) -0.029(7) -0.004(6)
C20X 0.090(13) 0.064(14) 0.069(12) -0.014(10) -0.051(9) -0.006(8)
C21R 0.075(3) 0.110(4) 0.059(3) -0.007(3) -0.021(3) -0.016(3)
C22R 0.058(3) 0.073(3) 0.052(3) -0.014(2) -0.003(2) -0.018(2)

loop_
_atom_type_symbol
_atom_type_description
_atom_type_scat_dispersion_real
_atom_type_scat_dispersion_imag
_atom_type_scat_source
C C 0.0033 0.0016 'International Tables Vol C Tables 4.2.6.8 and 6.1.1.4'
H H 0.0000 0.0000 'International Tables Vol C Tables 4.2.6.8 and 6.1.1.4'
N N 0.0061 0.0033 'International Tables Vol C Tables 4.2.6.8 and 6.1.1.4'
O O 0.0106 0.0060 'International Tables Vol C Tables 4.2.6.8 and 6.1.1.4'
F F 0.0171 0.0103 'International Tables Vol C Tables 4.2.6.8 and 6.1.1.4'
Cu Cu 0.3201 1.2651 'International Tables Vol C Tables 4.2.6.8 and 6.1.1.4'

loop_
_geom_angle_atom_site_label_1
_geom_angle_atom_site_label_2
_geom_angle_atom_site_label_3
_geom_angle
_geom_angle_site_symmetry_1
_geom_angle_site_symmetry_3
_geom_angle_publ_flag
O2 Cu1 O4 88.67(11) . . ?
O2 Cu1 O1 90.85(11) . . ?
O4 Cu1 O1 179.24(11) . . ?
O2 Cu1 N14S 173.42(12) . . ?
O4 Cu1 N14S 91.70(11) . . ?
O1 Cu1 N14S 88.70(11) . . ?
O2 Cu1 O3 92.87(11) . . ?
O4 Cu1 O3 88.06(10) . . ?
O1 Cu1 O3 92.56(10) . . ?
N14S Cu1 O3 93.72(11) . . ?
O2 Cu1 O1R 86.39(10) . . ?
O4 Cu1 O1R 87.49(9) . . ?
O1 Cu1 O1R 91.89(10) . . ?
N14S Cu1 O1R 87.06(10) . . ?
O3 Cu1 O1R 175.50(9) . . ?
C2 O1 Cu1 125.5(2) . . ?
F1 C1 F2 106.8(12) . . ?
F1 C1 F3 105.3(10) . . ?
F2 C1 F3 106.0(14) . . ?
F2A C1 F3A 110.0(13) . . ?
F2A C1 F1A 103.9(11) . . ?
F3A C1 F1A 104.9(11) . . ?
F2A C1 C2 110.7(8) . . ?
F1 C1 C2 111.9(7) . . ?
F2 C1 C2 114.5(8) . . ?
F3 C1 C2 111.8(7) . . ?
F3A C1 C2 115.9(7) . . ?
F1A C1 C2 110.6(6) . . ?
O1 C2 C3 127.4(4) . . ?
O1 C2 C1 114.6(4) . . ?
C3 C2 C1 118.0(4) . . ?
O1 C2 Cu1 33.74(16) . . ?
C3 C2 Cu1 93.7(2) . . ?
C1 C2 Cu1 148.3(3) . . ?
C2 C3 C4 122.5(4) . . ?
C2 C3 Cu1 61.5(2) . . ?
C4 C3 Cu1 61.2(2) . . ?
O2 C4 C3 127.3(4) . . ?
O2 C4 C5 114.8(4) . . ?
C3 C4 C5 117.9(5) . . ?
O2 C4 Cu1 33.60(17) . . ?
C3 C4 Cu1 93.8(3) . . ?
C5 C4 Cu1 148.2(4) . . ?
F5A C5 F6A 117.6(16) . . ?
F5 C5 F4 111.1(12) . . ?
F5A C5 F4A 97.3(13) . . ?
F6A C5 F4A 109.9(12) . . ?
F5 C5 F6 100.0(11) . . ?
F4 C5 F6 105.6(13) . . ?
F5 C5 C4 116.0(10) . . ?
F5A C5 C4 115.3(12) . . ?
F6A C5 C4 111.9(9) . . ?
F4 C5 C4 118.9(9) . . ?
F4A C5 C4 102.6(7) . . ?
F6 C5 C4 102.3(7) . . ?
C4 O2 Cu1 125.8(3) . . ?
C7 O3 Cu1 120.9(3) . . ?
F9 C6 F8 106.4(6) . . ?
F9 C6 F7 109.1(5) . . ?
F8 C6 F7 105.4(6) . . ?
F9 C6 C7 109.9(6) . . ?
F8 C6 C7 113.9(4) . . ?
F7 C6 C7 111.8(5) . . ?
O3 C7 C8 127.6(4) . . ?
O3 C7 C6 115.5(4) . . ?
C8 C7 C6 116.9(4) . . ?
O3 C7 Cu1 39.16(19) . . ?
C8 C7 Cu1 88.6(2) . . ?
C6 C7 Cu1 154.3(3) . . ?
C9 C8 C7 125.3(4) . . ?
O4 C9 C8 130.2(4) . . ?
O4 C9 C10 111.8(4) . . ?
C8 C9 C10 118.0(4) . . ?
O4 C9 Cu1 32.53(16) . . ?
C8 C9 Cu1 97.9(2) . . ?
C10 C9 Cu1 143.7(3) . . ?
F11 C10 F10 109.3(5) . . ?
F11 C10 F12 105.3(5) . . ?
F10 C10 F12 104.4(5) . . ?
F11 C10 C9 114.9(4) . . ?
F10 C10 C9 111.0(4) . . ?
F12 C10 C9 111.2(4) . . ?
C9 O4 Cu1 127.3(3) . . ?
O1S N1S C11S 126.2(3) . . ?
O1S N1S C3S 121.4(3) . . ?
C11S N1S C3S 111.8(3) . . ?
N1S C3S C5S 110.4(3) . . ?
N1S C3S C4S 104.8(3) . . ?
C5S C3S C4S 110.6(4) . . ?
N1S C3S C6S 100.4(3) . . ?
C5S C3S C6S 115.4(3) . . ?
C4S C3S C6S 114.2(3) . . ?
N9S C6S C7S 109.5(3) . . ?
N9S C6S C8S 105.3(3) . . ?
C7S C6S C8S 110.8(4) . . ?
N9S C6S C3S 101.0(3) . . ?
C7S C6S C3S 114.7(4) . . ?
C8S C6S C3S 114.5(3) . . ?
O10S N9S C11S 126.5(3) . . ?
O10S N9S C6S 121.8(3) . . ?
C11S N9S C6S 111.5(3) . . ?
N1S C11S N9S 109.1(3) . . ?
N1S C11S C12S 127.7(3) . . ?
N9S C11S C12S 123.1(3) . . ?
C13S C12S C17S 120.0(3) . . ?
C13S C12S C11S 117.1(3) . . ?
C17S C12S C11S 122.8(3) . . ?
N14S C13S C12S 123.0(3) . . ?
N14S C13S Cu1 34.40(16) . . ?
C12S C13S Cu1 157.0(3) . . ?
C13S N14S C15S 116.5(3) . . ?
C13S N14S Cu1 123.2(2) . . ?
C15S N14S Cu1 120.2(3) . . ?
C15S C16S C17S 121.3(4) . . ?
N14S C15S C16S 123.3(4) . . ?
N14S C15S Cu1 36.19(17) . . ?
C16S C15S Cu1 159.2(3) . . ?
C16S C17S C12S 115.8(3) . . ?
C16S C17S C18S 119.2(3) . . ?
C12S C17S C18S 124.9(4) . . ?
C17S C18S C22S 113.8(3) . . ?
C17S C18S C19S 112.9(3) . . ?
C22S C18S C19S 103.9(3) . . ?
C20S C19S C18S 105.6(4) . . ?
C21S C22S C18S 106.2(4) . . ?
C21S C20S C19S 108.3(4) . . ?
C20S C21S C22S 106.1(4) . . ?
O6 Cu2 O7 90.01(12) . . ?
O6 Cu2 O8 174.61(12) . . ?
O7 Cu2 O8 89.58(12) . . ?
O6 Cu2 N14R 90.20(12) . . ?
O7 Cu2 N14R 174.55(13) . . ?
O8 Cu2 N14R 90.72(12) . . ?
O6 Cu2 O5 84.44(11) . . ?
O7 Cu2 O5 83.68(11) . . ?
O8 Cu2 O5 90.17(11) . . ?
N14R Cu2 O5 101.76(11) . . ?
O6 Cu2 O10R 81.04(10) . 2_665 ?
O7 Cu2 O10R 87.27(11) . 2_665 ?
O8 Cu2 O10R 104.31(11) . 2_665 ?
N14R Cu2 O10R 87.39(11) . 2_665 ?
O5 Cu2 O10R 162.86(9) . 2_665 ?
C12 O5 Cu2 119.2(3) . . ?
F14 C11 F13 104.1(16) . . ?
F15A C11 F14A 111.2(12) . . ?
F14 C11 F15 109.1(12) . . ?
F13 C11 F15 107.2(12) . . ?
F15A C11 F13A 104.7(16) . . ?
F14A C11 F13A 94.1(17) . . ?
F14 C11 C12 113.5(10) . . ?
F15A C11 C12 120.0(10) . . ?
F13 C11 C12 115.5(10) . . ?
F14A C11 C12 114.8(8) . . ?
F15 C11 C12 107.2(7) . . ?
F13A C11 C12 108.1(11) . . ?
O5 C12 C13 127.1(5) . . ?
O5 C12 C11 116.0(5) . . ?
C13 C12 C11 116.8(5) . . ?
O5 C12 Cu2 40.4(2) . . ?
C13 C12 Cu2 89.2(3) . . ?
C11 C12 Cu2 150.6(4) . . ?
C14 C13 C12 123.3(4) . . ?
O6 C14 C13 129.6(4) . . ?
O6 C14 C15 111.5(5) . . ?
C13 C14 C15 118.9(5) . . ?
O6 C14 Cu2 30.92(19) . . ?
C13 C14 Cu2 98.9(3) . . ?
C15 C14 Cu2 142.2(4) . . ?
F18 C15 F16 119.5(13) . . ?
F17A C15 F16A 108.3(13) . . ?
F18 C15 F17 101.9(12) . . ?
F16 C15 F17 105.9(12) . . ?
F17A C15 F18A 110.5(16) . . ?
F16A C15 F18A 95.6(11) . . ?
F17A C15 C14 117.3(10) . . ?
F18 C15 C14 114.2(7) . . ?
F16 C15 C14 108.3(11) . . ?
F16A C15 C14 120.8(8) . . ?
F17 C15 C14 105.7(9) . . ?
F18A C15 C14 101.5(7) . . ?
C14 O6 Cu2 129.7(3) . . ?
C17 O7 Cu2 123.3(3) . . ?
F20A C16 F21A 110.6(13) . . ?
F21 C16 F19 108.0(14) . . ?
F20A C16 F19A 110.2(18) . . ?
F21A C16 F19A 104.9(16) . . ?
F21 C16 F20 99.4(19) . . ?
F19 C16 F20 111.8(15) . . ?
F20A C16 C17 114.9(9) . . ?
F21 C16 C17 117.0(9) . . ?
F21A C16 C17 108.5(10) . . ?
F19 C16 C17 113.8(9) . . ?
F19A C16 C17 107.2(11) . . ?
F20 C16 C17 106.0(11) . . ?
O7 C17 C18 128.8(4) . . ?
O7 C17 C16 112.7(5) . . ?
C18 C17 C16 118.5(5) . . ?
O7 C17 Cu2 35.25(19) . . ?
C18 C17 Cu2 94.4(3) . . ?
C16 C17 Cu2 146.5(4) . . ?
C17 C18 C19 120.3(4) . . ?
C17 C18 Cu2 60.6(2) . . ?
C19 C18 Cu2 61.1(2) . . ?
O8 C19 C18 127.8(4) . . ?
O8 C19 C20 114.2(5) . . ?
C18 C19 C20 117.9(5) . . ?
O8 C19 Cu2 35.38(18) . . ?
C18 C19 Cu2 93.8(3) . . ?
C20 C19 Cu2 147.5(4) . . ?
F23A C20 F22A 106.4(12) . . ?
F23A C20 F24A 103.7(14) . . ?
F22A C20 F24A 106.8(15) . . ?
F22 C20 F24 114.9(15) . . ?
F22 C20 F23 105.3(14) . . ?
F24 C20 F23 101.8(11) . . ?
F23A C20 C19 114.9(10) . . ?
F22 C20 C19 111.0(9) . . ?
F22A C20 C19 113.2(8) . . ?
F24A C20 C19 111.1(9) . . ?
F24 C20 C19 111.1(11) . . ?
F23 C20 C19 112.4(7) . . ?
C19 O8 Cu2 122.9(3) . . ?
N2R O1R Cu1 146.7(2) . . ?
O1R N2R C11R 124.0(3) . . ?
O1R N2R C3R 123.3(3) . . ?
C11R N2R C3R 112.4(3) . . ?
C4R C3R N2R 110.0(3) . . ?
C4R C3R C6R 119.4(4) . . ?
N2R C3R C6R 101.5(3) . . ?
C4R C3R C5R 108.1(4) . . ?
N2R C3R C5R 105.3(3) . . ?
C6R C3R C5R 111.6(4) . . ?
C7R C6R N9R 111.3(4) . . ?
C7R C6R C3R 118.1(4) . . ?
N9R C6R C3R 101.5(3) . . ?
C7R C6R C8R 111.1(5) . . ?
N9R C6R C8R 104.5(3) . . ?
C3R C6R C8R 109.2(4) . . ?
O10R N9R C11R 125.1(3) . . ?
O10R N9R C6R 122.7(3) . . ?
C11R N9R C6R 112.2(3) . . ?
N9R O10R Cu2 140.3(2) . 2_665 ?
N2R C11R N9R 108.8(3) . . ?
N2R C11R C12R 128.3(3) . . ?
N9R C11R C12R 122.8(3) . . ?
C17R C12R C13R 120.4(3) . . ?
C17R C12R C11R 123.2(3) . . ?
C13R C12R C11R 116.2(3) . . ?
N14R C13R C12R 123.5(3) . . ?
N14R C13R Cu2 35.05(17) . . ?
C12R C13R Cu2 157.9(2) . . ?
C13R N14R C15R 115.7(3) . . ?
C13R N14R Cu2 122.3(2) . . ?
C15R N14R Cu2 121.8(2) . . ?
N14R C15R C16R 123.8(3) . . ?
N14R C15R Cu2 35.29(17) . . ?
C16R C15R Cu2 158.2(3) . . ?
C15R C16R C17R 121.6(4) . . ?
C12R C17R C16R 114.9(3) . . ?
C12R C17R C18R 124.5(3) . . ?
C16R C17R C18R 120.7(3) . . ?
C17R C18R C19R 114.9(3) . . ?
C17R C18R C22R 112.3(3) . . ?
C19R C18R C22R 103.2(3) . . ?
C20R C19R C18R 105.4(7) . . ?
C20X C19R C18R 107.1(9) . . ?
C21R C20R C19R 107.2(9) . . ?
C19R C20X C21R 107.5(12) . . ?
C20R C21R C22R 110.2(7) . . ?
C22R C21R C20X 101.5(10) . . ?
C21R C22R C18R 106.3(4) . . ?

loop_
_geom_bond_atom_site_label_1
_geom_bond_atom_site_label_2
_geom_bond_distance
_geom_bond_site_symmetry_2
_geom_bond_publ_flag
Cu1 O2 1.953(3) . ?
Cu1 O4 1.955(2) . ?
Cu1 O1 1.959(2) . ?
Cu1 N14S 1.990(3) . ?
Cu1 O3 2.280(3) . ?
Cu1 O1R 2.498(3) . ?
O1 C2 1.248(4) . ?
C1 F2A 1.257(14) . ?
C1 F1 1.265(13) . ?
C1 F2 1.258(15) . ?
C1 F3 1.288(13) . ?
C1 F3A 1.295(12) . ?
C1 F1A 1.305(12) . ?
C1 C2 1.525(6) . ?
C2 C3 1.372(5) . ?
C3 C4 1.382(5) . ?
C4 O2 1.243(4) . ?
C4 C5 1.530(7) . ?
C5 F5 1.213(16) . ?
C5 F5A 1.214(19) . ?
C5 F6A 1.238(16) . ?
C5 F4 1.259(15) . ?
C5 F4A 1.480(14) . ?
C5 F6 1.506(14) . ?
O3 C7 1.231(4) . ?
C6 F9 1.292(7) . ?
C6 F8 1.292(6) . ?
C6 F7 1.303(7) . ?
C6 C7 1.528(7) . ?
C7 C8 1.395(5) . ?
C8 C9 1.365(5) . ?
C9 O4 1.255(4) . ?
C9 C10 1.527(6) . ?
C10 F11 1.302(5) . ?
C10 F10 1.307(6) . ?
C10 F12 1.327(6) . ?
O1S N1S 1.276(4) . ?
N1S C11S 1.332(4) . ?
N1S C3S 1.507(5) . ?
C3S C5S 1.519(5) . ?
C3S C4S 1.532(5) . ?
C3S C6S 1.546(6) . ?
C6S N9S 1.507(5) . ?
C6S C7S 1.522(5) . ?
C6S C8S 1.529(5) . ?
N9S O10S 1.279(4) . ?
N9S C11S 1.349(4) . ?
C11S C12S 1.476(5) . ?
C12S C13S 1.394(5) . ?
C12S C17S 1.396(5) . ?
C13S N14S 1.343(4) . ?
N14S C15S 1.351(4) . ?
C16S C15S 1.361(5) . ?
C16S C17S 1.387(5) . ?
C17S C18S 1.499(5) . ?
C18S C22S 1.534(5) . ?
C18S C19S 1.566(5) . ?
C19S C20S 1.487(6) . ?
C22S C21S 1.471(6) . ?
C20S C21S 1.455(7) . ?
Cu2 O6 1.950(3) . ?
Cu2 O7 1.960(3) . ?
Cu2 O8 1.964(3) . ?
Cu2 N14R 1.992(3) . ?
Cu2 O5 2.322(3) . ?
Cu2 O10R 2.492(3) 2_665 ?
O5 C12 1.243(5) . ?
C11 F14 1.208(14) . ?
C11 F15A 1.236(16) . ?
C11 F13 1.259(15) . ?
C11 F14A 1.259(13) . ?
C11 F15 1.348(11) . ?
C11 F13A 1.420(19) . ?
C11 C12 1.517(7) . ?
C12 C13 1.403(6) . ?
C13 C14 1.362(6) . ?
C14 O6 1.259(5) . ?
C14 C15 1.535(7) . ?
C15 F17A 1.169(17) . ?
C15 F18 1.237(12) . ?
C15 F16 1.249(19) . ?
C15 F16A 1.311(15) . ?
C15 F17 1.416(19) . ?
C15 F18A 1.476(15) . ?
O7 C17 1.240(5) . ?
C16 F20A 1.235(17) . ?
C16 F21 1.26(2) . ?
C16 F21A 1.251(18) . ?
C16 F19 1.288(16) . ?
C16 F19A 1.32(3) . ?
C16 F20 1.34(2) . ?
C16 C17 1.545(7) . ?
C17 C18 1.379(6) . ?
C18 C19 1.382(6) . ?
C19 O8 1.256(5) . ?
C19 C20 1.535(6) . ?
C20 F23A 1.222(17) . ?
C20 F22 1.235(14) . ?
C20 F22A 1.270(15) . ?
C20 F24A 1.296(15) . ?
C20 F24 1.295(18) . ?
C20 F23 1.326(16) . ?
O1R N2R 1.282(3) . ?
N2R C11R 1.338(4) . ?
N2R C3R 1.500(4) . ?
C3R C4R 1.489(5) . ?
C3R C6R 1.536(6) . ?
C3R C5R 1.544(6) . ?
C6R C7R 1.471(6) . ?
C6R N9R 1.498(4) . ?
C6R C8R 1.559(7) . ?
N9R O10R 1.284(3) . ?
N9R C11R 1.343(4) . ?
C11R C12R 1.463(4) . ?
C12R C17R 1.389(5) . ?
C12R C13R 1.390(5) . ?
C13R N14R 1.334(4) . ?
N14R C15R 1.341(5) . ?
C15R C16R 1.356(5) . ?
C16R C17R 1.389(5) . ?
C17R C18R 1.502(5) . ?
C18R C19R 1.538(5) . ?
C18R C22R 1.551(5) . ?
C19R C20R 1.509(15) . ?
C19R C20X 1.432(18) . ?
C20R C21R 1.444(17) . ?
C20X C21R 1.52(2) . ?
C21R C22R 1.481(6) . ?
